data_7243875
loop_
_publ_author_name
'Goel, Narender'
'Gajbhiye, Rahul L.'
'Saha, Moumita'
'Nagendra, Chennuru'
'Reddy, Araveeti Madhusudhana'
'Ravichandiran, V.'
'Das Saha, Krishna'
'Jaisankar, Parasuraman'

_publ_section_title
;
 A comparative assessment of in vitro cytotoxic activity and phytochemical
 profiling of Andrographis nallamalayana J.L.Ellis and Andrographis
 paniculata (Burm. f.) Nees using UPLC-QTOF-MS/MS approach
;
_journal_issue 57
_journal_name_full 'RSC Advances'
_journal_page_first 35918
_journal_page_last 35936
_journal_paper_doi 10.1039/D1RA07496B
_journal_volume 11
_journal_year 2021
_chemical_formula_moiety 'C16 H12 O5'
_chemical_formula_sum 'C16 H12 O5'
_chemical_formula_weight 284.26
_chemical_name_systematic Echioidinin
_space_group_crystal_system monoclinic
_space_group_IT_number 14
_space_group_name_Hall '-P 2yn'
_space_group_name_H-M_alt 'P 1 21/n 1'
_atom_sites_solution_hydrogens geom
_atom_sites_solution_primary dual
_audit_creation_date 2021-02-09
_audit_creation_method
;
Olex2 1.2
(compiled 2018.05.29 svn.r3508 for OlexSys, GUI svn.r5506)
;
_audit_update_record
;
2021-03-22 deposited with the CCDC.	2021-10-18 downloaded from the CCDC.
;
_cell_angle_alpha 90
_cell_angle_beta 92.5360(10)
_cell_angle_gamma 90
_cell_formula_units_Z 8
_cell_length_a 7.0308(2)
_cell_length_b 14.1809(4)
_cell_length_c 24.9877(6)
_cell_measurement_reflns_used 9777
_cell_measurement_temperature 100.0
_cell_measurement_theta_max 66.62
_cell_measurement_theta_min 3.54
_cell_volume 2488.91(12)
_computing_cell_refinement 'Bruker SAINT V8.38A (Bruker AXS)'
_computing_data_collection 'Bruker APEX3 ver.2018.7-2(Bruker AXS)'
_computing_data_reduction 'Bruker SAINT V8.38A (Bruker AXS)'
_computing_molecular_graphics 'Olex2 (Dolomanov et al., 2009)'
_computing_publication_material 'Olex2 (Dolomanov et al., 2009)'
_computing_structure_refinement 'ShelXL (Sheldrick, 2015)'
_computing_structure_solution 'ShelXT (Sheldrick, 2015)'
_diffrn_ambient_temperature 100.0
_diffrn_detector 'CPAD area detector'
_diffrn_detector_area_resol_mean 7.407
_diffrn_detector_type 'Bruker Photon III'
_diffrn_measured_fraction_theta_full 0.986
_diffrn_measured_fraction_theta_max 0.986
_diffrn_measurement_device 'four-circle diffractometer'
_diffrn_measurement_device_type 'Bruker D8 VENTURE'
_diffrn_measurement_method '\w and \f scans'
_diffrn_radiation_collimation '0.5 mm double-pinhole'
_diffrn_radiation_monochromator 'mirror optics'
_diffrn_radiation_probe x-ray
_diffrn_radiation_type CuK\a
_diffrn_radiation_wavelength 1.54178
_diffrn_reflns_av_R_equivalents 0.0634
_diffrn_reflns_av_unetI/netI 0.0354
_diffrn_reflns_Laue_measured_fraction_full 0.986
_diffrn_reflns_Laue_measured_fraction_max 0.986
_diffrn_reflns_limit_h_max 6
_diffrn_reflns_limit_h_min -8
_diffrn_reflns_limit_k_max 16
_diffrn_reflns_limit_k_min -16
_diffrn_reflns_limit_l_max 29
_diffrn_reflns_limit_l_min -29
_diffrn_reflns_number 37622
_diffrn_reflns_point_group_measured_fraction_full 0.986
_diffrn_reflns_point_group_measured_fraction_max 0.986
_diffrn_reflns_theta_full 66.623
_diffrn_reflns_theta_max 66.623
_diffrn_reflns_theta_min 3.541
_diffrn_source 'microfocus sealed X-ray tube'
_diffrn_source_target Mo
_diffrn_source_type 'Incoatec I\ms Diamond'
_diffrn_standards_number 0
_exptl_absorpt_coefficient_mu 0.953
_exptl_absorpt_correction_T_max 0.7528
_exptl_absorpt_correction_T_min 0.4919
_exptl_absorpt_correction_type multi-scan
_exptl_absorpt_process_details
'SADABS-2016/2 (Bruker,2016/2) was used for absorption correction. wR2(int) was 0.1426 before and 0.0839 after correction. The Ratio of minimum to maximum transmission is 0.6534. The \l/2 correction factor is Not present.'
_exptl_crystal_colour 'clear light colourless'
_exptl_crystal_colour_lustre clear
_exptl_crystal_colour_modifier light
_exptl_crystal_colour_primary colourless
_exptl_crystal_density_diffrn 1.517
_exptl_crystal_description needle
_exptl_crystal_F_000 1184
_exptl_crystal_recrystallization_method 'Re-crystallisation from solvent: methanol'
_exptl_crystal_size_max 0.75
_exptl_crystal_size_mid 0.28
_exptl_crystal_size_min 0.14
_refine_diff_density_max 0.275
_refine_diff_density_min -0.268
_refine_diff_density_rms 0.051
_refine_ls_extinction_coef 0.0082(9)
_refine_ls_extinction_expression Fc^*^=kFc[1+0.001xFc^2^\l^3^/sin(2\q)]^-1/4^
_refine_ls_extinction_method 'SHELXL-2018/3 (Sheldrick 2018)'
_refine_ls_goodness_of_fit_ref 1.113
_refine_ls_hydrogen_treatment constr
_refine_ls_matrix_type full
_refine_ls_number_parameters 386
_refine_ls_number_reflns 4341
_refine_ls_number_restraints 0
_refine_ls_restrained_S_all 1.113
_refine_ls_R_factor_all 0.0475
_refine_ls_R_factor_gt 0.0463
_refine_ls_shift/su_max 0.000
_refine_ls_shift/su_mean 0.000
_refine_ls_structure_factor_coef Fsqd
_refine_ls_weighting_details 'w=1/[\s^2^(Fo^2^)+(0.0669P)^2^+1.0840P] where P=(Fo^2^+2Fc^2^)/3'
_refine_ls_weighting_scheme calc
_refine_ls_wR_factor_gt 0.1237
_refine_ls_wR_factor_ref 0.1248
_reflns_Friedel_coverage 0.000
_reflns_number_gt 4200
_reflns_number_total 4341
_reflns_threshold_expression 'I > 2\s(I)'
_cod_data_source_file d1ra07496b2.cif
_cod_data_source_block anm_18_23_echioidinin_0m_a
_cod_database_code 7243875
_shelx_shelxl_version_number 2018/3
_shelx_space_group_comment
;
The symmetry employed for this shelxl refinement is uniquely defined
by the following loop, which should always be used as a source of
symmetry information in preference to the above space-group names.
They are only intended as comments.
;
_shelx_estimated_absorpt_t_max 0.878
_shelx_estimated_absorpt_t_min 0.535
_olex2_refinement_description
;
1. Fixed Uiso
 At 1.2 times of:
  All C(H) groups
 At 1.5 times of:
  All C(H,H,H) groups, All O(H) groups
2.a Aromatic/amide H refined with riding coordinates:
 C3(H3), C6(H6), C11(H11), C12(H12), C13(H13), C14(H14), C16(H16), C2'(H2'),
 C3(H3A), C3'(H3'), C4'(H4'), C5'(H5'), C6(H6), C8(H8)
2.b Idealised Me refined as rotating group:
 C15(H15A,H15B,H15C), C1(H1A,H1B,H1C)
2.c Idealised tetrahedral OH refined as rotating group:
 O4(H4), O5(H5), O3(H3), O5(H5)
;
_olex2_submission_special_instructions 'No special instructions were received'

loop_
_space_group_symop_operation_xyz
'x, y, z'
'-x+1/2, y+1/2, -z+1/2'
'-x, -y, -z'
'x-1/2, -y-1/2, z-1/2'

loop_
_atom_site_label
_atom_site_type_symbol
_atom_site_fract_x
_atom_site_fract_y
_atom_site_fract_z
_atom_site_U_iso_or_equiv
_atom_site_adp_type
_atom_site_occupancy
_atom_site_site_symmetry_order
_atom_site_calc_flag
_atom_site_refinement_flags_posn
_atom_site_refinement_flags_adp
_atom_site_refinement_flags_occupancy
_atom_site_disorder_assembly
_atom_site_disorder_group
O1_1 O 0.51627(14) 0.64621(7) 0.28647(4) 0.0176(3) Uani 1 1 d . . . . .
O2_1 O 0.32948(17) 0.54328(8) 0.11068(4) 0.0272(3) Uani 1 1 d . . . . .
O3_1 O 0.44454(16) 0.38151(7) 0.34622(4) 0.0210(3) Uani 1 1 d . . . . .
O4_1 O 0.31278(17) 0.32777(8) 0.25168(4) 0.0242(3) Uani 1 1 d . . . . .
H4_1 H 0.341273 0.323178 0.284577 0.036 Uiso 1 1 calc GR . . . .
O5_1 O 0.72371(16) 0.62939(7) 0.44705(4) 0.0206(3) Uani 1 1 d . . . . .
H5_1 H 0.771068 0.639328 0.477990 0.031 Uiso 1 1 calc GR . . . .
C1_1 C 0.4505(2) 0.57602(11) 0.25291(6) 0.0167(3) Uani 1 1 d . . . . .
C2_1 C 0.5557(2) 0.62840(11) 0.33954(6) 0.0162(3) Uani 1 1 d . . . . .
C3_1 C 0.4209(2) 0.60095(11) 0.19941(6) 0.0188(3) Uani 1 1 d . . . . .
H3_1 H 0.442505 0.663434 0.187402 0.023 Uiso 1 1 calc R . . . .
C4_1 C 0.4199(2) 0.48509(11) 0.27206(6) 0.0172(3) Uani 1 1 d . . . . .
C5_1 C 0.6244(2) 0.71371(11) 0.36762(6) 0.0171(3) Uani 1 1 d . . . . .
C6_1 C 0.5323(2) 0.54074(11) 0.36025(6) 0.0170(3) Uani 1 1 d . . . . .
H6_1 H 0.561567 0.530137 0.397240 0.020 Uiso 1 1 calc R . . . .
C7_1 C 0.3583(2) 0.53058(11) 0.16431(6) 0.0202(3) Uani 1 1 d . . . . .
C8_1 C 0.4647(2) 0.46447(11) 0.32754(6) 0.0173(3) Uani 1 1 d . . . . .
C9_1 C 0.3494(2) 0.41651(11) 0.23498(6) 0.0188(3) Uani 1 1 d . . . . .
C10_1 C 0.7079(2) 0.71193(10) 0.42011(6) 0.0166(3) Uani 1 1 d . . . . .
C11_1 C 0.6115(2) 0.80152(11) 0.34143(6) 0.0207(3) Uani 1 1 d . . . . .
H11_1 H 0.553178 0.804491 0.306446 0.025 Uiso 1 1 calc R . . . .
C12_1 C 0.3184(2) 0.43904(11) 0.18192(6) 0.0211(4) Uani 1 1 d . . . . .
H12_1 H 0.270157 0.392972 0.157276 0.025 Uiso 1 1 calc R . . . .
C13_1 C 0.7778(2) 0.79501(11) 0.44328(6) 0.0202(3) Uani 1 1 d . . . . .
H13_1 H 0.834701 0.793328 0.478464 0.024 Uiso 1 1 calc R . . . .
C14_1 C 0.6807(2) 0.88329(11) 0.36483(7) 0.0237(4) Uani 1 1 d . . . . .
H14_1 H 0.670338 0.941511 0.346126 0.028 Uiso 1 1 calc R . . . .
C15_1 C 0.4067(3) 0.62674(12) 0.08770(7) 0.0299(4) Uani 1 1 d . . . . .
H15A_1 H 0.402670 0.620752 0.048599 0.045 Uiso 1 1 calc GR . . . .
H15B_1 H 0.538850 0.635009 0.100999 0.045 Uiso 1 1 calc GR . . . .
H15C_1 H 0.331300 0.681550 0.097798 0.045 Uiso 1 1 calc GR . . . .
C16_1 C 0.7659(2) 0.87978(11) 0.41615(7) 0.0233(4) Uani 1 1 d . . . . .
H16_1 H 0.815845 0.935570 0.432465 0.028 Uiso 1 1 calc R . . . .
O1_2 O 0.85647(14) 0.35126(7) 0.60012(4) 0.0166(3) Uani 1 1 d . . . . .
O2_2 O 0.87747(16) 0.62417(7) 0.54814(4) 0.0210(3) Uani 1 1 d . . . . .
O3_2 O 1.03948(16) 0.67070(8) 0.64036(4) 0.0227(3) Uani 1 1 d . . . . .
H3_2 H 1.000046 0.677454 0.608360 0.034 Uiso 1 1 calc GR . . . .
O4_2 O 1.12080(15) 0.43743(8) 0.77171(4) 0.0208(3) Uani 1 1 d . . . . .
O5_2 O 0.60435(17) 0.37950(7) 0.44425(4) 0.0231(3) Uani 1 1 d . . . . .
H5_2 H 0.556345 0.371485 0.413204 0.035 Uiso 1 1 calc GR . . . .
C1_2 C 1.1013(2) 0.34301(11) 0.79089(6) 0.0230(4) Uani 1 1 d . . . . .
H1A_2 H 1.168255 0.299640 0.767690 0.035 Uiso 1 1 calc GR . . . .
H1B_2 H 0.966044 0.326134 0.790566 0.035 Uiso 1 1 calc GR . . . .
H1C_2 H 1.156075 0.338595 0.827549 0.035 Uiso 1 1 calc GR . . . .
C1'_2 C 0.7221(2) 0.29027(11) 0.51982(6) 0.0168(3) Uani 1 1 d . . . . .
C2_2 C 0.7906(2) 0.37420(11) 0.54933(6) 0.0168(3) Uani 1 1 d . . . . .
C2'_2 C 0.7463(2) 0.20039(11) 0.54296(6) 0.0196(3) Uani 1 1 d . . . . .
H2'_2 H 0.806255 0.195517 0.577671 0.024 Uiso 1 1 calc R . . . .
C3_2 C 0.7949(2) 0.46473(11) 0.53160(6) 0.0186(3) Uani 1 1 d . . . . .
H3A_2 H 0.745189 0.478916 0.496551 0.022 Uiso 1 1 calc R . . . .
C3'_2 C 0.6859(2) 0.11898(11) 0.51707(7) 0.0216(4) Uani 1 1 d . . . . .
H3'_2 H 0.704879 0.059280 0.533707 0.026 Uiso 1 1 calc R . . . .
C4_2 C 0.8723(2) 0.53907(11) 0.56441(6) 0.0181(3) Uani 1 1 d . . . . .
C4'_2 C 0.5969(2) 0.12540(11) 0.46623(7) 0.0218(4) Uani 1 1 d . . . . .
H4'_2 H 0.554227 0.069931 0.448081 0.026 Uiso 1 1 calc R . . . .
C4A_2 C 0.9438(2) 0.51294(11) 0.61723(6) 0.0173(3) Uani 1 1 d . . . . .
C5_2 C 1.0227(2) 0.57902(11) 0.65477(6) 0.0180(3) Uani 1 1 d . . . . .
C5'_2 C 0.5709(2) 0.21252(11) 0.44225(6) 0.0207(4) Uani 1 1 d . . . . .
H5'_2 H 0.510346 0.216317 0.407579 0.025 Uiso 1 1 calc R . . . .
C6_2 C 1.0802(2) 0.55106(11) 0.70554(6) 0.0190(3) Uani 1 1 d . . . . .
H6_2 H 1.133415 0.595559 0.730366 0.023 Uiso 1 1 calc R . . . .
C6'_2 C 0.6322(2) 0.29508(11) 0.46814(6) 0.0181(3) Uani 1 1 d . . . . .
C7_2 C 1.0598(2) 0.45620(11) 0.72059(6) 0.0174(3) Uani 1 1 d . . . . .
C8_2 C 0.9837(2) 0.38893(11) 0.68517(6) 0.0176(3) Uani 1 1 d . . . . .
H8_2 H 0.969525 0.325000 0.695644 0.021 Uiso 1 1 calc R . . . .
C8A_2 C 0.9294(2) 0.41913(11) 0.63393(6) 0.0163(3) Uani 1 1 d . . . . .

loop_
_atom_site_aniso_label
_atom_site_aniso_U_11
_atom_site_aniso_U_22
_atom_site_aniso_U_33
_atom_site_aniso_U_23
_atom_site_aniso_U_13
_atom_site_aniso_U_12
O1_1 0.0176(6) 0.0179(5) 0.0172(5) 0.0001(4) -0.0003(4) -0.0012(4)
O2_1 0.0381(7) 0.0236(6) 0.0192(6) 0.0021(5) -0.0051(5) -0.0073(5)
O3_1 0.0237(6) 0.0163(6) 0.0227(6) 0.0025(4) -0.0004(4) -0.0001(4)
O4_1 0.0329(7) 0.0156(6) 0.0239(6) 0.0008(4) -0.0023(5) -0.0018(5)
O5_1 0.0255(6) 0.0172(6) 0.0188(6) 0.0019(4) -0.0031(4) -0.0003(4)
C1_1 0.0110(7) 0.0187(8) 0.0202(8) -0.0023(6) 0.0005(6) 0.0008(5)
C2_1 0.0105(7) 0.0212(8) 0.0171(7) 0.0002(6) 0.0021(5) 0.0033(6)
C3_1 0.0151(7) 0.0196(8) 0.0217(8) 0.0015(6) 0.0001(6) -0.0008(6)
C4_1 0.0118(7) 0.0201(8) 0.0197(8) -0.0007(6) 0.0018(6) 0.0020(6)
C5_1 0.0122(7) 0.0199(8) 0.0193(8) -0.0012(6) 0.0030(6) 0.0015(6)
C6_1 0.0135(7) 0.0199(8) 0.0177(7) 0.0001(6) 0.0015(6) 0.0012(6)
C7_1 0.0178(8) 0.0245(8) 0.0181(8) 0.0010(6) -0.0010(6) 0.0019(6)
C8_1 0.0107(7) 0.0188(8) 0.0226(8) 0.0010(6) 0.0035(6) 0.0029(5)
C9_1 0.0147(7) 0.0166(8) 0.0251(8) 0.0004(6) 0.0014(6) 0.0015(6)
C10_1 0.0127(7) 0.0183(8) 0.0191(8) 0.0002(6) 0.0028(6) 0.0025(5)
C11_1 0.0195(8) 0.0215(8) 0.0209(8) 0.0014(6) 0.0003(6) 0.0018(6)
C12_1 0.0203(8) 0.0211(8) 0.0219(8) -0.0027(6) -0.0001(6) -0.0010(6)
C13_1 0.0169(8) 0.0224(8) 0.0212(8) -0.0014(6) -0.0004(6) 0.0016(6)
C14_1 0.0276(9) 0.0172(8) 0.0264(8) 0.0026(6) 0.0010(7) 0.0006(6)
C15_1 0.0393(10) 0.0283(9) 0.0216(8) 0.0052(7) -0.0030(7) -0.0078(7)
C16_1 0.0231(9) 0.0189(8) 0.0280(9) -0.0029(6) 0.0006(7) -0.0007(6)
O1_2 0.0161(5) 0.0165(5) 0.0171(5) -0.0004(4) -0.0007(4) 0.0004(4)
O2_2 0.0243(6) 0.0161(6) 0.0226(6) 0.0018(4) 0.0003(4) -0.0002(4)
O3_2 0.0286(6) 0.0157(6) 0.0236(6) 0.0010(4) -0.0016(5) -0.0009(4)
O4_2 0.0221(6) 0.0208(6) 0.0193(6) 0.0013(4) -0.0018(4) -0.0016(4)
O5_2 0.0310(7) 0.0173(6) 0.0203(6) 0.0024(4) -0.0061(5) -0.0005(4)
C1_2 0.0236(8) 0.0239(8) 0.0213(8) 0.0055(6) -0.0011(6) -0.0040(6)
C1'_2 0.0131(7) 0.0193(8) 0.0182(8) 0.0006(6) 0.0025(6) 0.0008(5)
C2_2 0.0116(7) 0.0212(8) 0.0178(7) 0.0009(6) 0.0024(6) 0.0023(5)
C2'_2 0.0153(8) 0.0217(8) 0.0220(8) 0.0016(6) 0.0018(6) -0.0001(6)
C3_2 0.0190(8) 0.0183(8) 0.0184(7) 0.0010(6) 0.0002(6) 0.0013(6)
C3'_2 0.0198(8) 0.0174(8) 0.0276(9) 0.0027(6) 0.0017(6) 0.0003(6)
C4_2 0.0154(8) 0.0179(8) 0.0214(8) 0.0015(6) 0.0043(6) 0.0020(6)
C4'_2 0.0206(8) 0.0182(8) 0.0266(8) -0.0023(6) 0.0025(6) -0.0020(6)
C4A_2 0.0129(7) 0.0187(8) 0.0207(8) -0.0006(6) 0.0031(6) 0.0024(6)
C5_2 0.0142(7) 0.0169(8) 0.0231(8) 0.0001(6) 0.0033(6) 0.0013(6)
C5'_2 0.0185(8) 0.0227(8) 0.0209(8) -0.0008(6) 0.0011(6) -0.0001(6)
C6_2 0.0160(8) 0.0182(8) 0.0229(8) -0.0032(6) 0.0021(6) 0.0002(6)
C6'_2 0.0156(8) 0.0185(8) 0.0205(8) 0.0010(6) 0.0031(6) 0.0005(6)
C7_2 0.0119(7) 0.0225(8) 0.0178(7) 0.0002(6) 0.0024(5) 0.0036(6)
C8_2 0.0143(7) 0.0172(8) 0.0215(8) 0.0006(6) 0.0024(6) 0.0016(6)
C8A_2 0.0108(7) 0.0179(8) 0.0203(8) -0.0021(6) 0.0028(6) 0.0012(5)

loop_
_atom_type_symbol
_atom_type_description
_atom_type_scat_dispersion_real
_atom_type_scat_dispersion_imag
_atom_type_scat_source
C C 0.0181 0.0091 'International Tables Vol C Tables 4.2.6.8 and 6.1.1.4'
H H 0.0000 0.0000 'International Tables Vol C Tables 4.2.6.8 and 6.1.1.4'
O O 0.0492 0.0322 'International Tables Vol C Tables 4.2.6.8 and 6.1.1.4'

loop_
_geom_angle_atom_site_label_1
_geom_angle_atom_site_label_2
_geom_angle_atom_site_label_3
_geom_angle
_geom_angle_site_symmetry_1
_geom_angle_site_symmetry_3
_geom_angle_publ_flag
C2_1 O1_1 C1_1 120.58(12) . . ?
C7_1 O2_1 C15_1 117.53(12) . . ?
C9_1 O4_1 H4_1 109.5 . . ?
C10_1 O5_1 H5_1 109.5 . . ?
O1_1 C1_1 C3_1 115.89(13) . . ?
O1_1 C1_1 C4_1 120.99(13) . . ?
C3_1 C1_1 C4_1 123.10(14) . . ?
O1_1 C2_1 C5_1 111.08(13) . . ?
C6_1 C2_1 O1_1 121.05(14) . . ?
C6_1 C2_1 C5_1 127.87(14) . . ?
C1_1 C3_1 H3_1 121.5 . . ?
C7_1 C3_1 C1_1 117.08(14) . . ?
C7_1 C3_1 H3_1 121.5 . . ?
C1_1 C4_1 C8_1 119.21(14) . . ?
C1_1 C4_1 C9_1 117.68(14) . . ?
C9_1 C4_1 C8_1 123.10(14) . . ?
C10_1 C5_1 C2_1 122.87(13) . . ?
C11_1 C5_1 C2_1 119.56(14) . . ?
C11_1 C5_1 C10_1 117.56(14) . . ?
C2_1 C6_1 H6_1 119.4 . . ?
C2_1 C6_1 C8_1 121.26(14) . . ?
C8_1 C6_1 H6_1 119.4 . . ?
O2_1 C7_1 C3_1 123.89(14) . . ?
O2_1 C7_1 C12_1 114.14(14) . . ?
C3_1 C7_1 C12_1 121.97(14) . . ?
O3_1 C8_1 C4_1 121.13(14) . . ?
O3_1 C8_1 C6_1 122.00(14) . . ?
C6_1 C8_1 C4_1 116.87(14) . . ?
O4_1 C9_1 C4_1 120.12(14) . . ?
O4_1 C9_1 C12_1 119.34(14) . . ?
C12_1 C9_1 C4_1 120.54(14) . . ?
O5_1 C10_1 C5_1 119.93(13) . . ?
O5_1 C10_1 C13_1 120.37(13) . . ?
C13_1 C10_1 C5_1 119.68(14) . . ?
C5_1 C11_1 H11_1 118.9 . . ?
C14_1 C11_1 C5_1 122.21(15) . . ?
C14_1 C11_1 H11_1 118.9 . . ?
C7_1 C12_1 H12_1 120.2 . . ?
C9_1 C12_1 C7_1 119.55(15) . . ?
C9_1 C12_1 H12_1 120.2 . . ?
C10_1 C13_1 H13_1 119.3 . . ?
C16_1 C13_1 C10_1 121.33(15) . . ?
C16_1 C13_1 H13_1 119.3 . . ?
C11_1 C14_1 H14_1 120.3 . . ?
C11_1 C14_1 C16_1 119.37(15) . . ?
C16_1 C14_1 H14_1 120.3 . . ?
O2_1 C15_1 H15A_1 109.5 . . ?
O2_1 C15_1 H15B_1 109.5 . . ?
O2_1 C15_1 H15C_1 109.5 . . ?
H15A_1 C15_1 H15B_1 109.5 . . ?
H15A_1 C15_1 H15C_1 109.5 . . ?
H15B_1 C15_1 H15C_1 109.5 . . ?
C13_1 C16_1 C14_1 119.83(15) . . ?
C13_1 C16_1 H16_1 120.1 . . ?
C14_1 C16_1 H16_1 120.1 . . ?
C8A_2 O1_2 C2_2 120.52(12) . . ?
C5_2 O3_2 H3_2 109.5 . . ?
C7_2 O4_2 C1_2 117.93(12) . . ?
C6'_2 O5_2 H5_2 109.5 . . ?
O4_2 C1_2 H1A_2 109.5 . . ?
O4_2 C1_2 H1B_2 109.5 . . ?
O4_2 C1_2 H1C_2 109.5 . . ?
H1A_2 C1_2 H1B_2 109.5 . . ?
H1A_2 C1_2 H1C_2 109.5 . . ?
H1B_2 C1_2 H1C_2 109.5 . . ?
C2'_2 C1'_2 C2_2 119.76(13) . . ?
C2'_2 C1'_2 C6'_2 117.39(14) . . ?
C6'_2 C1'_2 C2_2 122.84(13) . . ?
O1_2 C2_2 C1'_2 111.23(12) . . ?
C3_2 C2_2 O1_2 120.97(14) . . ?
C3_2 C2_2 C1'_2 127.80(14) . . ?
C1'_2 C2'_2 H2'_2 118.8 . . ?
C3'_2 C2'_2 C1'_2 122.39(14) . . ?
C3'_2 C2'_2 H2'_2 118.8 . . ?
C2_2 C3_2 H3A_2 119.2 . . ?
C2_2 C3_2 C4_2 121.57(14) . . ?
C4_2 C3_2 H3A_2 119.2 . . ?
C2'_2 C3'_2 H3'_2 120.4 . . ?
C2'_2 C3'_2 C4'_2 119.25(14) . . ?
C4'_2 C3'_2 H3'_2 120.4 . . ?
O2_2 C4_2 C3_2 122.10(14) . . ?
O2_2 C4_2 C4A_2 121.48(14) . . ?
C3_2 C4_2 C4A_2 116.42(14) . . ?
C3'_2 C4'_2 H4'_2 120.0 . . ?
C5'_2 C4'_2 C3'_2 119.93(14) . . ?
C5'_2 C4'_2 H4'_2 120.0 . . ?
C5_2 C4A_2 C4_2 123.07(14) . . ?
C8A_2 C4A_2 C4_2 119.41(14) . . ?
C8A_2 C4A_2 C5_2 117.47(14) . . ?
O3_2 C5_2 C4A_2 119.53(13) . . ?
O3_2 C5_2 C6_2 119.81(14) . . ?
C6_2 C5_2 C4A_2 120.66(14) . . ?
C4'_2 C5'_2 H5'_2 119.4 . . ?
C4'_2 C5'_2 C6'_2 121.11(15) . . ?
C6'_2 C5'_2 H5'_2 119.4 . . ?
C5_2 C6_2 H6_2 120.2 . . ?
C5_2 C6_2 C7_2 119.62(14) . . ?
C7_2 C6_2 H6_2 120.2 . . ?
O5_2 C6'_2 C1'_2 119.84(13) . . ?
O5_2 C6'_2 C5'_2 120.24(14) . . ?
C5'_2 C6'_2 C1'_2 119.92(14) . . ?
O4_2 C7_2 C6_2 114.10(13) . . ?
O4_2 C7_2 C8_2 124.14(14) . . ?
C8_2 C7_2 C6_2 121.77(14) . . ?
C7_2 C8_2 H8_2 121.4 . . ?
C8A_2 C8_2 C7_2 117.22(14) . . ?
C8A_2 C8_2 H8_2 121.4 . . ?
O1_2 C8A_2 C4A_2 121.04(13) . . ?
O1_2 C8A_2 C8_2 115.71(13) . . ?
C8_2 C8A_2 C4A_2 123.24(14) . . ?

loop_
_geom_bond_atom_site_label_1
_geom_bond_atom_site_label_2
_geom_bond_distance
_geom_bond_site_symmetry_2
_geom_bond_publ_flag
O1_1 C1_1 1.3686(18) . ?
O1_1 C2_1 1.3663(18) . ?
O2_1 C7_1 1.3584(19) . ?
O2_1 C15_1 1.433(2) . ?
O3_1 C8_1 1.2758(19) . ?
O4_1 H4_1 0.8400 . ?
O4_1 C9_1 1.3541(19) . ?
O5_1 H5_1 0.8400 . ?
O5_1 C10_1 1.3524(18) . ?
C1_1 C3_1 1.389(2) . ?
C1_1 C4_1 1.396(2) . ?
C2_1 C5_1 1.469(2) . ?
C2_1 C6_1 1.359(2) . ?
C3_1 H3_1 0.9500 . ?
C3_1 C7_1 1.387(2) . ?
C4_1 C8_1 1.438(2) . ?
C4_1 C9_1 1.418(2) . ?
C5_1 C10_1 1.413(2) . ?
C5_1 C11_1 1.408(2) . ?
C6_1 H6_1 0.9500 . ?
C6_1 C8_1 1.424(2) . ?
C7_1 C12_1 1.403(2) . ?
C9_1 C12_1 1.372(2) . ?
C10_1 C13_1 1.393(2) . ?
C11_1 H11_1 0.9500 . ?
C11_1 C14_1 1.378(2) . ?
C12_1 H12_1 0.9500 . ?
C13_1 H13_1 0.9500 . ?
C13_1 C16_1 1.381(2) . ?
C14_1 H14_1 0.9500 . ?
C14_1 C16_1 1.392(2) . ?
C15_1 H15A_1 0.9800 . ?
C15_1 H15B_1 0.9800 . ?
C15_1 H15C_1 0.9800 . ?
C16_1 H16_1 0.9500 . ?
O1_2 C2_2 1.3708(18) . ?
O1_2 C8A_2 1.3656(18) . ?
O2_2 C4_2 1.2745(19) . ?
O3_2 H3_2 0.8400 . ?
O3_2 C5_2 1.3557(19) . ?
O4_2 C1_2 1.4308(19) . ?
O4_2 C7_2 1.3555(18) . ?
O5_2 H5_2 0.8400 . ?
O5_2 C6'_2 1.3481(18) . ?
C1_2 H1A_2 0.9800 . ?
C1_2 H1B_2 0.9800 . ?
C1_2 H1C_2 0.9800 . ?
C1'_2 C2_2 1.470(2) . ?
C1'_2 C2'_2 1.407(2) . ?
C1'_2 C6'_2 1.414(2) . ?
C2_2 C3_2 1.359(2) . ?
C2'_2 H2'_2 0.9500 . ?
C2'_2 C3'_2 1.381(2) . ?
C3_2 H3A_2 0.9500 . ?
C3_2 C4_2 1.428(2) . ?
C3'_2 H3'_2 0.9500 . ?
C3'_2 C4'_2 1.394(2) . ?
C4_2 C4A_2 1.440(2) . ?
C4'_2 H4'_2 0.9500 . ?
C4'_2 C5'_2 1.382(2) . ?
C4A_2 C5_2 1.421(2) . ?
C4A_2 C8A_2 1.399(2) . ?
C5_2 C6_2 1.373(2) . ?
C5'_2 H5'_2 0.9500 . ?
C5'_2 C6'_2 1.397(2) . ?
C6_2 H6_2 0.9500 . ?
C6_2 C7_2 1.406(2) . ?
C7_2 C8_2 1.392(2) . ?
C8_2 H8_2 0.9500 . ?
C8_2 C8A_2 1.387(2) . ?

loop_
_geom_torsion_atom_site_label_1
_geom_torsion_atom_site_label_2
_geom_torsion_atom_site_label_3
_geom_torsion_atom_site_label_4
_geom_torsion
_geom_torsion_site_symmetry_1
_geom_torsion_site_symmetry_2
_geom_torsion_site_symmetry_3
_geom_torsion_site_symmetry_4
_geom_torsion_publ_flag
O1_1 C1_1 C3_1 C7_1 178.59(13) . . . . ?
O1_1 C1_1 C4_1 C8_1 -2.2(2) . . . . ?
O1_1 C1_1 C4_1 C9_1 179.23(12) . . . . ?
O1_1 C2_1 C5_1 C10_1 -168.12(12) . . . . ?
O1_1 C2_1 C5_1 C11_1 10.46(19) . . . . ?
O1_1 C2_1 C6_1 C8_1 -0.4(2) . . . . ?
O2_1 C7_1 C12_1 C9_1 177.37(14) . . . . ?
O4_1 C9_1 C12_1 C7_1 -179.23(14) . . . . ?
O5_1 C10_1 C13_1 C16_1 178.94(14) . . . . ?
C1_1 O1_1 C2_1 C5_1 179.91(12) . . . . ?
C1_1 O1_1 C2_1 C6_1 0.5(2) . . . . ?
C1_1 C3_1 C7_1 O2_1 -177.61(14) . . . . ?
C1_1 C3_1 C7_1 C12_1 2.7(2) . . . . ?
C1_1 C4_1 C8_1 O3_1 -177.75(13) . . . . ?
C1_1 C4_1 C8_1 C6_1 2.2(2) . . . . ?
C1_1 C4_1 C9_1 O4_1 -178.39(13) . . . . ?
C1_1 C4_1 C9_1 C12_1 1.9(2) . . . . ?
C2_1 O1_1 C1_1 C3_1 -177.98(12) . . . . ?
C2_1 O1_1 C1_1 C4_1 0.8(2) . . . . ?
C2_1 C5_1 C10_1 O5_1 -1.4(2) . . . . ?
C2_1 C5_1 C10_1 C13_1 177.05(14) . . . . ?
C2_1 C5_1 C11_1 C14_1 -177.22(14) . . . . ?
C2_1 C6_1 C8_1 O3_1 179.01(14) . . . . ?
C2_1 C6_1 C8_1 C4_1 -1.0(2) . . . . ?
C3_1 C1_1 C4_1 C8_1 176.48(13) . . . . ?
C3_1 C1_1 C4_1 C9_1 -2.1(2) . . . . ?
C3_1 C7_1 C12_1 C9_1 -2.9(2) . . . . ?
C4_1 C1_1 C3_1 C7_1 -0.1(2) . . . . ?
C4_1 C9_1 C12_1 C7_1 0.5(2) . . . . ?
C5_1 C2_1 C6_1 C8_1 -179.67(14) . . . . ?
C5_1 C10_1 C13_1 C16_1 0.5(2) . . . . ?
C5_1 C11_1 C14_1 C16_1 -0.2(2) . . . . ?
C6_1 C2_1 C5_1 C10_1 11.2(2) . . . . ?
C6_1 C2_1 C5_1 C11_1 -170.24(15) . . . . ?
C8_1 C4_1 C9_1 O4_1 3.1(2) . . . . ?
C8_1 C4_1 C9_1 C12_1 -176.63(14) . . . . ?
C9_1 C4_1 C8_1 O3_1 0.7(2) . . . . ?
C9_1 C4_1 C8_1 C6_1 -179.28(13) . . . . ?
C10_1 C5_1 C11_1 C14_1 1.4(2) . . . . ?
C10_1 C13_1 C16_1 C14_1 0.8(2) . . . . ?
C11_1 C5_1 C10_1 O5_1 179.99(13) . . . . ?
C11_1 C5_1 C10_1 C13_1 -1.6(2) . . . . ?
C11_1 C14_1 C16_1 C13_1 -0.9(2) . . . . ?
C15_1 O2_1 C7_1 C3_1 14.1(2) . . . . ?
C15_1 O2_1 C7_1 C12_1 -166.13(15) . . . . ?
O1_2 C2_2 C3_2 C4_2 1.7(2) . . . . ?
O2_2 C4_2 C4A_2 C5_2 0.6(2) . . . . ?
O2_2 C4_2 C4A_2 C8A_2 177.91(13) . . . . ?
O3_2 C5_2 C6_2 C7_2 179.03(13) . . . . ?
O4_2 C7_2 C8_2 C8A_2 -179.38(13) . . . . ?
C1_2 O4_2 C7_2 C6_2 178.53(13) . . . . ?
C1_2 O4_2 C7_2 C8_2 -1.7(2) . . . . ?
C1'_2 C2_2 C3_2 C4_2 -177.73(14) . . . . ?
C1'_2 C2'_2 C3'_2 C4'_2 -0.3(2) . . . . ?
C2_2 O1_2 C8A_2 C4A_2 -1.8(2) . . . . ?
C2_2 O1_2 C8A_2 C8_2 177.11(12) . . . . ?
C2_2 C1'_2 C2'_2 C3'_2 -179.59(14) . . . . ?
C2_2 C1'_2 C6'_2 O5_2 -0.8(2) . . . . ?
C2_2 C1'_2 C6'_2 C5'_2 179.82(14) . . . . ?
C2_2 C3_2 C4_2 O2_2 179.82(14) . . . . ?
C2_2 C3_2 C4_2 C4A_2 -0.5(2) . . . . ?
C2'_2 C1'_2 C2_2 O1_2 -5.81(19) . . . . ?
C2'_2 C1'_2 C2_2 C3_2 173.64(15) . . . . ?
C2'_2 C1'_2 C6'_2 O5_2 179.56(13) . . . . ?
C2'_2 C1'_2 C6'_2 C5'_2 0.2(2) . . . . ?
C2'_2 C3'_2 C4'_2 C5'_2 0.3(2) . . . . ?
C3_2 C4_2 C4A_2 C5_2 -179.12(14) . . . . ?
C3_2 C4_2 C4A_2 C8A_2 -1.8(2) . . . . ?
C3'_2 C4'_2 C5'_2 C6'_2 -0.1(2) . . . . ?
C4_2 C4A_2 C5_2 O3_2 -2.6(2) . . . . ?
C4_2 C4A_2 C5_2 C6_2 176.75(14) . . . . ?
C4_2 C4A_2 C8A_2 O1_2 3.0(2) . . . . ?
C4_2 C4A_2 C8A_2 C8_2 -175.90(13) . . . . ?
C4'_2 C5'_2 C6'_2 O5_2 -179.52(14) . . . . ?
C4'_2 C5'_2 C6'_2 C1'_2 -0.2(2) . . . . ?
C4A_2 C5_2 C6_2 C7_2 -0.3(2) . . . . ?
C5_2 C4A_2 C8A_2 O1_2 -179.53(12) . . . . ?
C5_2 C4A_2 C8A_2 C8_2 1.6(2) . . . . ?
C5_2 C6_2 C7_2 O4_2 -179.72(13) . . . . ?
C5_2 C6_2 C7_2 C8_2 0.5(2) . . . . ?
C6_2 C7_2 C8_2 C8A_2 0.4(2) . . . . ?
C6'_2 C1'_2 C2_2 O1_2 174.61(13) . . . . ?
C6'_2 C1'_2 C2_2 C3_2 -5.9(2) . . . . ?
C6'_2 C1'_2 C2'_2 C3'_2 0.0(2) . . . . ?
C7_2 C8_2 C8A_2 O1_2 179.59(12) . . . . ?
C7_2 C8_2 C8A_2 C4A_2 -1.5(2) . . . . ?
C8A_2 O1_2 C2_2 C1'_2 178.98(12) . . . . ?
C8A_2 O1_2 C2_2 C3_2 -0.5(2) . . . . ?
C8A_2 C4A_2 C5_2 O3_2 179.99(13) . . . . ?
C8A_2 C4A_2 C5_2 C6_2 -0.6(2) . . . . ?
